data_7206515
loop_
_publ_author_name
'Xia, Yana'
'Li, Shaoguang'
'Wu, Biao'
'Liu, Yanyan'
'Yang, Xiao-Juan'

_publ_section_title
;
 Coordination polymers and metallomacrocycles based on
 bis(pyridylcarbamate) ligands with flexible glycol spacers
;
_journal_issue 19
_journal_name_full CrystEngComm
_journal_page_first 5763
_journal_paper_doi 10.1039/c1ce05392b
_journal_volume 13
_journal_year 2011
_chemical_formula_sum 'C16 H18 Br2 N4 O4 Zn'
_chemical_formula_weight 555.53
_space_group_IT_number 15
_symmetry_cell_setting monoclinic
_symmetry_space_group_name_Hall '-C 2yc'
_symmetry_space_group_name_H-M 'C 1 2/c 1'
_atom_sites_solution_hydrogens geom
_atom_sites_solution_primary direct
_atom_sites_solution_secondary difmap
_audit_creation_method SHELXL-97
_audit_update_record
;
2011-05-17 # Formatted by publCIF
;
_cell_angle_alpha 90.00
_cell_angle_beta 98.568(9)
_cell_angle_gamma 90.00
_cell_formula_units_Z 4
_cell_length_a 12.136(10)
_cell_length_b 10.495(8)
_cell_length_c 16.018(13)
_cell_measurement_temperature 293(2)
_cell_volume 2017(3)
_computing_cell_refinement 'Bruker SMART'
_computing_data_collection 'Bruker SMART APEX II'
_computing_data_reduction 'Bruker SAINT'
_computing_structure_refinement 'SHELXL-97 (Sheldrick, 2008)'
_computing_structure_solution 'SHELXS-97 (Sheldrick, 2008)'
_diffrn_ambient_temperature 293(2)
_diffrn_measured_fraction_theta_full 0.964
_diffrn_measured_fraction_theta_max 0.964
_diffrn_measurement_device_type 'Bruker APEX II area detector'
_diffrn_measurement_method '\w scans'
_diffrn_radiation_monochromator graphite
_diffrn_radiation_source 'fine-focus sealed tube'
_diffrn_radiation_type MoK\a
_diffrn_radiation_wavelength 0.71073
_diffrn_reflns_av_R_equivalents 0.0342
_diffrn_reflns_av_sigmaI/netI 0.0343
_diffrn_reflns_limit_h_max 10
_diffrn_reflns_limit_h_min -16
_diffrn_reflns_limit_k_max 13
_diffrn_reflns_limit_k_min -13
_diffrn_reflns_limit_l_max 21
_diffrn_reflns_limit_l_min -20
_diffrn_reflns_number 8241
_diffrn_reflns_theta_full 28.42
_diffrn_reflns_theta_max 28.42
_diffrn_reflns_theta_min 2.57
_exptl_absorpt_coefficient_mu 5.207
_exptl_absorpt_correction_T_max 0.5738
_exptl_absorpt_correction_T_min 0.3938
_exptl_crystal_colour colorless
_exptl_crystal_density_diffrn 1.829
_exptl_crystal_density_method 'not measured'
_exptl_crystal_description Block
_exptl_crystal_F_000 1096
_exptl_crystal_size_max 0.22
_exptl_crystal_size_mid 0.16
_exptl_crystal_size_min 0.12
_refine_diff_density_max 0.693
_refine_diff_density_min -0.294
_refine_diff_density_rms 0.074
_refine_ls_extinction_method none
_refine_ls_goodness_of_fit_ref 1.042
_refine_ls_hydrogen_treatment constr
_refine_ls_matrix_type full
_refine_ls_number_parameters 123
_refine_ls_number_reflns 2454
_refine_ls_number_restraints 0
_refine_ls_restrained_S_all 1.042
_refine_ls_R_factor_all 0.0477
_refine_ls_R_factor_gt 0.0325
_refine_ls_shift/su_max 0.007
_refine_ls_shift/su_mean 0.001
_refine_ls_structure_factor_coef Fsqd
_refine_ls_weighting_details 'calc w=1/[\s^2^(Fo^2^)+(0.0434P)^2^+1.3601P] where P=(Fo^2^+2Fc^2^)/3'
_refine_ls_weighting_scheme calc
_refine_ls_wR_factor_gt 0.0810
_refine_ls_wR_factor_ref 0.0866
_reflns_number_gt 1911
_reflns_number_total 2454
_reflns_threshold_expression >2sigma(I)
_cod_data_source_file c1ce05392b.txt
_cod_data_source_block X6
_cod_original_sg_symbol_H-M C2/c
_cod_database_code 7206515

loop_
_symmetry_equiv_pos_as_xyz
'x, y, z'
'-x, y, -z+1/2'
'x+1/2, y+1/2, z'
'-x+1/2, y+1/2, -z+1/2'
'-x, -y, -z'
'x, -y, z-1/2'
'-x+1/2, -y+1/2, -z'
'x+1/2, -y+1/2, z-1/2'

loop_
_atom_site_label
_atom_site_type_symbol
_atom_site_fract_x
_atom_site_fract_y
_atom_site_fract_z
_atom_site_U_iso_or_equiv
_atom_site_adp_type
_atom_site_occupancy
_atom_site_symmetry_multiplicity
_atom_site_calc_flag
_atom_site_refinement_flags
Br Br 0.33397(3) 1.18031(3) 0.742399(19) 0.05003(13) Uani 1 1 d .
Zn Zn 0.5000 1.06047(4) 0.7500 0.03775(14) Uani 1 2 d S
O1 O 0.1833(2) 1.0158(3) 0.50876(15) 0.0741(8) Uani 1 1 d .
O2 O 0.13354(18) 0.9275(2) 0.38170(12) 0.0458(5) Uani 1 1 d .
N1 N 0.4891(2) 0.9427(2) 0.64699(14) 0.0386(5) Uani 1 1 d .
N2 N 0.2966(2) 0.8777(2) 0.45259(14) 0.0412(6) Uani 1 1 d .
H2 H 0.2990 0.8302 0.4092 0.049 Uiso 1 1 calc R
C1 C 0.3972(2) 0.9441(3) 0.58960(17) 0.0380(6) Uani 1 1 d .
H1 H 0.3364 0.9924 0.5999 0.046 Uiso 1 1 calc R
C2 C 0.3900(2) 0.8752(3) 0.51483(16) 0.0352(6) Uani 1 1 d .
C3 C 0.4809(3) 0.8026(3) 0.5022(2) 0.0450(7) Uani 1 1 d .
H3 H 0.4791 0.7556 0.4527 0.054 Uiso 1 1 calc R
C4 C 0.5738(3) 0.7996(3) 0.5623(2) 0.0519(8) Uani 1 1 d .
H4 H 0.6346 0.7493 0.5547 0.062 Uiso 1 1 calc R
C5 C 0.5759(3) 0.8717(3) 0.63392(19) 0.0450(7) Uani 1 1 d .
H5 H 0.6395 0.8710 0.6743 0.054 Uiso 1 1 calc R
C6 C 0.2022(3) 0.9472(3) 0.45310(17) 0.0409(7) Uani 1 1 d .
C7 C 0.0357(3) 1.0093(4) 0.36867(19) 0.0504(8) Uani 1 1 d .
H7A H 0.0582 1.0979 0.3674 0.060 Uiso 1 1 calc R
H7B H -0.0075 0.9983 0.4145 0.060 Uiso 1 1 calc R
C8 C -0.0330(3) 0.9739(3) 0.28682(18) 0.0466(7) Uani 1 1 d .
H8A H -0.0944 1.0334 0.2749 0.056 Uiso 1 1 calc R
H8B H -0.0642 0.8897 0.2921 0.056 Uiso 1 1 calc R

loop_
_atom_site_aniso_label
_atom_site_aniso_U_11
_atom_site_aniso_U_22
_atom_site_aniso_U_33
_atom_site_aniso_U_23
_atom_site_aniso_U_13
_atom_site_aniso_U_12
Br 0.0380(2) 0.0657(2) 0.0459(2) 0.00661(13) 0.00476(14) 0.01028(14)
Zn 0.0320(3) 0.0521(3) 0.0272(2) 0.000 -0.00217(18) 0.000
O1 0.0521(16) 0.123(2) 0.0422(13) -0.0344(15) -0.0087(11) 0.0283(16)
O2 0.0397(12) 0.0618(13) 0.0325(10) -0.0081(9) -0.0062(9) 0.0066(10)
N1 0.0387(14) 0.0459(13) 0.0289(11) 0.0011(9) -0.0026(10) 0.0017(10)
N2 0.0385(14) 0.0555(14) 0.0277(11) -0.0106(10) -0.0010(10) 0.0017(11)
C1 0.0320(15) 0.0494(16) 0.0313(13) -0.0009(11) 0.0008(11) 0.0030(12)
C2 0.0351(16) 0.0397(14) 0.0300(13) 0.0012(10) 0.0019(11) -0.0038(12)
C3 0.0470(19) 0.0462(16) 0.0418(16) -0.0085(12) 0.0063(14) 0.0031(14)
C4 0.047(2) 0.0515(18) 0.057(2) -0.0050(14) 0.0059(16) 0.0154(15)
C5 0.0382(18) 0.0499(16) 0.0441(16) 0.0033(13) -0.0036(13) 0.0069(14)
C6 0.0348(16) 0.0575(17) 0.0296(13) -0.0034(12) 0.0021(11) -0.0047(13)
C7 0.0425(19) 0.070(2) 0.0381(16) -0.0060(14) 0.0043(13) 0.0100(16)
C8 0.0355(17) 0.0667(19) 0.0359(15) 0.0051(13) -0.0007(12) 0.0026(15)

loop_
_atom_type_symbol
_atom_type_description
_atom_type_scat_dispersion_real
_atom_type_scat_dispersion_imag
_atom_type_scat_source
C C 0.0033 0.0016 'International Tables Vol C Tables 4.2.6.8 and 6.1.1.4'
H H 0.0000 0.0000 'International Tables Vol C Tables 4.2.6.8 and 6.1.1.4'
N N 0.0061 0.0033 'International Tables Vol C Tables 4.2.6.8 and 6.1.1.4'
O O 0.0106 0.0060 'International Tables Vol C Tables 4.2.6.8 and 6.1.1.4'
Zn Zn 0.2839 1.4301 'International Tables Vol C Tables 4.2.6.8 and 6.1.1.4'
Br Br -0.2901 2.4595 'International Tables Vol C Tables 4.2.6.8 and 6.1.1.4'

loop_
_geom_angle_atom_site_label_1
_geom_angle_atom_site_label_2
_geom_angle_atom_site_label_3
_geom_angle
_geom_angle_site_symmetry_1
_geom_angle_site_symmetry_3
N1 Zn N1 105.85(14) 2_656 .
N1 Zn Br 108.35(8) 2_656 .
N1 Zn Br 109.09(7) . .
N1 Zn Br 109.09(7) 2_656 2_656
N1 Zn Br 108.35(8) . 2_656
Br Zn Br 115.68(6) . 2_656
C6 O2 C7 115.2(2) . .
C5 N1 C1 119.8(2) . .
C5 N1 Zn 120.4(2) . .
C1 N1 Zn 119.7(2) . .
C6 N2 C2 127.0(2) . .
C6 N2 H2 116.5 . .
C2 N2 H2 116.5 . .
N1 C1 C2 121.7(3) . .
N1 C1 H1 119.1 . .
C2 C1 H1 119.1 . .
C3 C2 N2 119.2(3) . .
C3 C2 C1 117.7(3) . .
N2 C2 C1 123.1(3) . .
C4 C3 C2 120.1(3) . .
C4 C3 H3 120.0 . .
C2 C3 H3 120.0 . .
C5 C4 C3 119.1(3) . .
C5 C4 H4 120.4 . .
C3 C4 H4 120.4 . .
N1 C5 C4 121.5(3) . .
N1 C5 H5 119.2 . .
C4 C5 H5 119.2 . .
O1 C6 O2 124.9(3) . .
O1 C6 N2 125.7(3) . .
O2 C6 N2 109.4(2) . .
O2 C7 C8 108.4(3) . .
O2 C7 H7A 110.0 . .
C8 C7 H7A 110.0 . .
O2 C7 H7B 110.0 . .
C8 C7 H7B 110.0 . .
H7A C7 H7B 108.4 . .
C7 C8 C8 113.1(3) . 2
C7 C8 H8A 109.0 . .
C8 C8 H8A 109.0 2 .
C7 C8 H8B 109.0 . .
C8 C8 H8B 109.0 2 .
H8A C8 H8B 107.8 . .

loop_
_geom_bond_atom_site_label_1
_geom_bond_atom_site_label_2
_geom_bond_distance
_geom_bond_site_symmetry_2
Br Zn 2.3630(15) .
Zn N1 2.050(3) 2_656
Zn N1 2.050(3) .
Zn Br 2.3630(15) 2_656
O1 C6 1.194(4) .
O2 C6 1.327(4) .
O2 C7 1.455(4) .
N1 C5 1.332(4) .
N1 C1 1.336(4) .
N2 C6 1.359(4) .
N2 C2 1.394(4) .
N2 H2 0.8600 .
C1 C2 1.391(4) .
C1 H1 0.9300 .
C2 C3 1.380(4) .
C3 C4 1.370(5) .
C3 H3 0.9300 .
C4 C5 1.371(5) .
C4 H4 0.9300 .
C5 H5 0.9300 .
C7 C8 1.492(4) .
C7 H7A 0.9700 .
C7 H7B 0.9700 .
C8 C8 1.521(6) 2
C8 H8A 0.9700 .
C8 H8B 0.9700 .

loop_
_geom_hbond_atom_site_label_D
_geom_hbond_atom_site_label_H
_geom_hbond_atom_site_label_A
_geom_hbond_distance_DH
_geom_hbond_distance_HA
_geom_hbond_distance_DA
_geom_hbond_angle_DHA
_geom_hbond_site_symmetry_A
N2 H2 Br 0.86 2.77 3.517(3) 146.3 6_575
C1 H1 O1 0.93 2.20 2.824(4) 123.8 .
C4 H4 O1 0.93 2.65 3.423(5) 140.8 3_545
C7 H7B O1 0.97 2.62 3.541(5) 158.5 5_576

loop_
_geom_torsion_atom_site_label_1
_geom_torsion_atom_site_label_2
_geom_torsion_atom_site_label_3
_geom_torsion_atom_site_label_4
_geom_torsion
_geom_torsion_site_symmetry_1
_geom_torsion_site_symmetry_4
N1 Zn N1 C5 -68.3(2) 2_656 .
Br Zn N1 C5 175.3(2) . .
Br Zn N1 C5 48.6(2) 2_656 .
N1 Zn N1 C1 116.5(2) 2_656 .
Br Zn N1 C1 0.1(2) . .
Br Zn N1 C1 -126.6(2) 2_656 .
C5 N1 C1 C2 -1.5(4) . .
Zn N1 C1 C2 173.8(2) . .
C6 N2 C2 C3 -177.3(3) . .
C6 N2 C2 C1 1.8(5) . .
N1 C1 C2 C3 1.2(4) . .
N1 C1 C2 N2 -178.0(3) . .
N2 C2 C3 C4 179.5(3) . .
C1 C2 C3 C4 0.3(5) . .
C2 C3 C4 C5 -1.5(5) . .
C1 N1 C5 C4 0.3(5) . .
Zn N1 C5 C4 -174.9(3) . .
C3 C4 C5 N1 1.2(5) . .
C7 O2 C6 O1 8.0(5) . .
C7 O2 C6 N2 -171.9(3) . .
C2 N2 C6 O1 -1.8(5) . .
C2 N2 C6 O2 178.1(3) . .
C6 O2 C7 C8 -179.2(3) . .
O2 C7 C8 C8 -53.0(3) . 2
